data_7100510
loop_
_publ_author_name
'Lee, Ting-Yu'
'Wooten, Alfred J.'
'Luci, Jeffery J.'
'Swenson, Dale C.'
'Messerle, Louis'

_publ_section_title
;
Four-electron reduction of dinitrogen during solution
disproportion-ation of the organodimetallic (n-C5Me4R)2Ta2(\m-Cl)4
(R = Me, Et) to a new \m-n1,n1-N2 complex and odd electron organotrimetallic
cluster
;
_journal_name_full 'Chemical Communications'
_journal_paper_doi 10.1039/b508148c
_journal_year 2005
_chemical_formula_moiety 'C22 H34 Cl4 N2 Ta2'
_chemical_formula_sum 'C22 H34 Cl4 N2 Ta2'
_chemical_formula_weight 830.21
_space_group_IT_number 14
_symmetry_cell_setting monoclinic
_symmetry_space_group_name_Hall '-P 2yn'
_symmetry_space_group_name_H-M 'P 1 21/n 1'
_cell_angle_alpha 90.00
_cell_angle_beta 95.857(10)
_cell_angle_gamma 90.00
_cell_formula_units_Z 2
_cell_length_a 12.0707(10)
_cell_length_b 9.0298(10)
_cell_length_c 12.4470(10)
_cell_measurement_temperature 190(2)
_cell_volume 1349.6(2)
_diffrn_ambient_temperature 190(2)
_exptl_crystal_density_diffrn 2.043
_cod_depositor_comments
;
The following automatic conversions were performed:
'_symmetry_cell_setting' value 'Monoclinic' changed to 'monoclinic'
according to '/home/saulius/struct/CIF-dictionaries/cif_core.dic'
dictionary named 'cif_core.dic' version 2.4.1 from 2010-06-29.

Automatic conversion script
Id: cif_fix_enum 1527 2010-12-29 10:47:43Z saulius 
;
_cod_original_sg_symbol_H-M 'P 21/n'
_cod_database_code 7100510

loop_
_symmetry_equiv_pos_as_xyz
'x, y, z'
'-x+1/2, y+1/2, -z+1/2'
'-x, -y, -z'
'x-1/2, -y-1/2, z-1/2'

loop_
_atom_site_label
_atom_site_type_symbol
_atom_site_fract_x
_atom_site_fract_y
_atom_site_fract_z
_atom_site_U_iso_or_equiv
_atom_site_adp_type
_atom_site_occupancy
_atom_site_symmetry_multiplicity
_atom_site_calc_flag
_atom_site_refinement_flags
_atom_site_disorder_assembly
_atom_site_disorder_group
Ta1 Ta 0.302383(10) 0.057203(15) 0.988648(11) 0.02018(7) Uani 1 1 d . . .
Cl1 Cl 0.25241(9) 0.11288(13) 0.80699(8) 0.0412(2) Uani 1 1 d . . .
Cl2 Cl 0.21885(9) -0.17043(11) 1.02068(9) 0.0407(2) Uani 1 1 d . . .
N1 N 0.4470(2) 0.0058(4) 0.9909(3) 0.0275(6) Uani 1 1 d . . .
Cx1 C 0.26210 0.22537 1.09371 0.001 Uiso 0 1 calc . . .
C1 C 0.1860(3) 0.2703(4) 1.0312(3) 0.0235(7) Uani 1 1 d . . .
C2 C 0.2998(3) 0.3137(4) 1.0360(3) 0.0215(7) Uani 1 1 d . . .
C3 C 0.3613(3) 0.2374(4) 1.1211(3) 0.0217(7) Uani 1 1 d . . .
C4 C 0.2863(3) 0.1415(4) 1.1674(3) 0.0234(7) Uani 1 1 d . . .
C5 C 0.1772(3) 0.1640(4) 1.1129(3) 0.0247(7) Uani 1 1 d . . .
C6 C 0.0929(3) 0.3334(5) 0.9564(4) 0.0420(10) Uani 1 1 d . . .
H6A H 0.1145 0.3345 0.8826 0.063 Uiso 1 1 calc R . .
H6B H 0.0773 0.4347 0.9787 0.063 Uiso 1 1 calc R . .
H6C H 0.0261 0.2723 0.9589 0.063 Uiso 1 1 calc R . .
C7 C 0.3450(4) 0.4319(4) 0.9658(4) 0.0360(9) Uani 1 1 d . . .
H7A H 0.3436 0.5280 1.0021 0.054 Uiso 1 1 calc R . .
H7B H 0.2990 0.4366 0.8963 0.054 Uiso 1 1 calc R . .
H7C H 0.4218 0.4074 0.9536 0.054 Uiso 1 1 calc R . .
C8 C 0.4817(3) 0.2594(5) 1.1589(3) 0.0337(9) Uani 1 1 d . . .
H8A H 0.5120 0.1684 1.1934 0.051 Uiso 1 1 calc R . .
H8B H 0.4895 0.3409 1.2111 0.051 Uiso 1 1 calc R . .
H8C H 0.5226 0.2833 1.0971 0.051 Uiso 1 1 calc R . .
C9 C 0.3141(5) 0.0421(5) 1.2628(3) 0.0429(11) Uani 1 1 d . . .
H9A H 0.2647 -0.0443 1.2570 0.064 Uiso 1 1 calc R . .
H9B H 0.3041 0.0963 1.3293 0.064 Uiso 1 1 calc R . .
H9C H 0.3916 0.0093 1.2644 0.064 Uiso 1 1 calc R . .
C10 C 0.0714(4) 0.0925(5) 1.1419(4) 0.0390(10) Uani 1 1 d . . .
H10A H 0.0884 -0.0085 1.1700 0.047 Uiso 1 1 calc R . .
H10B H 0.0185 0.0831 1.0760 0.047 Uiso 1 1 calc R . .
C11 C 0.0168(4) 0.1812(6) 1.2265(4) 0.0526(13) Uani 1 1 d . . .
H11A H -0.0482 0.1272 1.2470 0.079 Uiso 1 1 calc R . .
H11B H -0.0068 0.2778 1.1964 0.079 Uiso 1 1 calc R . .
H11C H 0.0703 0.1956 1.2903 0.079 Uiso 1 1 calc R . .

loop_
_atom_site_aniso_label
_atom_site_aniso_U_11
_atom_site_aniso_U_22
_atom_site_aniso_U_33
_atom_site_aniso_U_23
_atom_site_aniso_U_13
_atom_site_aniso_U_12
Ta1 0.01367(9) 0.02209(10) 0.02499(10) -0.00601(5) 0.00289(6) 0.00139(5)
Cl1 0.0427(6) 0.0557(6) 0.0244(5) -0.0081(4) -0.0001(4) 0.0045(5)
Cl2 0.0357(5) 0.0238(5) 0.0639(7) -0.0059(4) 0.0112(5) -0.0048(4)
N1 0.0204(14) 0.0304(16) 0.0316(17) -0.0117(14) 0.0020(13) 0.0041(13)
C1 0.0209(17) 0.0248(17) 0.0248(17) -0.0043(14) 0.0028(14) 0.0049(13)
C2 0.0268(18) 0.0212(17) 0.0175(16) -0.0035(13) 0.0078(13) -0.0005(13)
C3 0.0206(17) 0.0212(17) 0.0232(16) -0.0061(13) 0.0014(13) 0.0022(13)
C4 0.0328(19) 0.0179(17) 0.0204(16) -0.0004(13) 0.0064(14) 0.0037(13)
C5 0.0219(17) 0.0259(17) 0.0281(17) -0.0055(14) 0.0109(14) -0.0013(14)
C6 0.028(2) 0.052(3) 0.044(2) -0.003(2) -0.0060(18) 0.0158(19)
C7 0.044(2) 0.029(2) 0.038(2) 0.0064(16) 0.0162(19) -0.0041(17)
C8 0.0220(18) 0.040(2) 0.038(2) -0.0152(17) -0.0032(16) -0.0004(16)
C9 0.065(3) 0.036(2) 0.028(2) 0.0089(17) 0.005(2) 0.004(2)
C10 0.030(2) 0.035(2) 0.055(3) -0.007(2) 0.0219(19) -0.0079(18)
C11 0.043(3) 0.061(3) 0.061(3) -0.018(2) 0.037(2) -0.017(2)

loop_
_geom_bond_atom_site_label_1
_geom_bond_atom_site_label_2
_geom_bond_distance
_geom_bond_site_symmetry_2
_geom_bond_publ_flag
Ta1 N1 1.804(3) . yes
Ta1 Cl1 2.3347(10) . yes
Ta1 Cl2 2.3415(10) . yes
Ta1 Cx1 2.093 . yes
Ta1 C3 2.373(3) . ?
Ta1 C4 2.378(3) . ?
Ta1 C2 2.391(3) . ?
Ta1 C5 2.467(3) . ?
Ta1 C1 2.472(3) . ?
N1 N1 1.280(6) 3_657 yes
C1 C5 1.411(5) . yes
C1 C2 1.424(5) . yes
C1 C6 1.497(5) . yes
C2 C3 1.410(5) . yes
C2 C7 1.516(5) . yes
C3 C4 1.417(5) . yes
C3 C8 1.495(5) . yes
C4 C5 1.433(5) . yes
C4 C9 1.499(5) . yes
C5 C10 1.507(5) . yes
C6 H6A 0.9800 . ?
C6 H6B 0.9800 . ?
C6 H6C 0.9800 . ?
C7 H7A 0.9800 . ?
C7 H7B 0.9800 . ?
C7 H7C 0.9800 . ?
C8 H8A 0.9800 . ?
C8 H8B 0.9800 . ?
C8 H8C 0.9800 . ?
C9 H9A 0.9800 . ?
C9 H9B 0.9800 . ?
C9 H9C 0.9800 . ?
C10 C11 1.525(6) . yes
C10 H10A 0.9900 . ?
C10 H10B 0.9900 . ?
C11 H11A 0.9800 . ?
C11 H11B 0.9800 . ?
C11 H11C 0.9800 . ?
